data_2300273
loop_
_publ_author_name
'Veselinovi\'c, Ljiljana'
'Karanovi\'c, Ljiljana'
'Stojanovi\'c, Zoran'
'Bra\<cko, Ines'
'Markovi\'c, Smilja'
'Ignjatovi\'c, Nenad'
'Uskokovi\'c, Dragan'

_publ_section_title
;
 Crystal structure of cobalt-substituted calcium hydroxyapatite
 nanopowders prepared by hydrothermal processing
;
_journal_coeditor_code KS5226
_journal_issue 2
_journal_name_full 'Journal of Applied Crystallography'
_journal_page_first 320
_journal_page_last 327
_journal_paper_doi 10.1107/S0021889809051395
_journal_volume 43
_journal_year 2010
_chemical_formula_structural 'Ca10(P O4)6(O H)2'
_chemical_formula_sum 'Ca5 H O13 P3'
_chemical_name_common 'Calcium Tris(phosphate(V)) Hydroxide'
_chemical_name_systematic
;
 hydroxyapatite
;
_space_group_IT_number 176
_symmetry_cell_setting hexagonal
_symmetry_space_group_name_Hall '-P 6c'
_symmetry_space_group_name_H-M 'P 63/m'
_cell_angle_alpha 90.00
_cell_angle_beta 90.00
_cell_angle_gamma 120.00
_cell_formula_units_Z 2
_cell_length_a 9.42100(10)
_cell_length_b 9.42100(10)
_cell_length_c 6.88000(10)
_cell_measurement_temperature 293(2)
_cell_volume 528.826(11)
_computing_structure_refinement FULLPROF
_diffrn_ambient_temperature 295
_diffrn_measurement_device_type 'Philips 1050'
_diffrn_radiation_type X-ray
_pd_instr_location ?
_pd_meas_2theta_range_inc 0.02
_pd_meas_2theta_range_max 110
_pd_meas_2theta_range_min 8
_pd_meas_number_of_points 5096
_pd_proc_2theta_range_inc 0.02
_pd_proc_2theta_range_max 110
_pd_proc_2theta_range_min 8
_pd_proc_ls_background_function 'square polynomial for each range'
_pd_proc_ls_pref_orient_corr ?
_pd_proc_ls_profile_function pseudo-Voigt
_pd_proc_ls_prof_R_factor 9.4935
_pd_proc_ls_prof_wR_expected 10.1320
_pd_proc_ls_prof_wR_factor 13.4916
_pd_proc_wavelength 1.540562
_pd_spec_mounting ?
_refine_ls_number_parameters 4
_refine_ls_number_reflns 526
_refine_ls_number_restraints 4
_cod_data_source_file ks5226.cif
_cod_data_source_block HAp
_cod_depositor_comments
;
The following automatic conversions were performed:
'_symmetry_cell_setting' value 'Hexagonal' changed to 'hexagonal'
according to '/home/saulius/struct/CIF-dictionaries/cif_core.dic'
dictionary named 'cif_core.dic' version 2.4.1 from 2010-06-29.

Automatic conversion script
Id: cif_fix_enum 1527 2010-12-29 10:47:43Z saulius 

Luca Lutterotti, 10/5/2013

Problem with occupancy exceeding 1. We re-normalize everything 
to 1 for the maximum.
;
_cod_original_sg_symbol_H-M 'P 63/M'
_cod_original_formula_sum 'H1 Ca5 O13 P3'
_cod_database_code 2300273

loop_
_symmetry_equiv_pos_as_xyz
x,y,z
x-y,x,z+1/2
-y,x-y,z
-x,-y,z+1/2
-x+y,-x,z
y,-x+y,z+1/2
-x,-y,-z
-x+y,-x,-z+1/2
y,-x+y,-z
x,y,-z+1/2
x-y,x,-z
-y,x-y,-z+1/2

loop_
_atom_site_type_symbol
_atom_site_label
_atom_site_fract_x
_atom_site_fract_y
_atom_site_fract_z
_atom_site_U_iso_or_equiv
_atom_site_adp_type
_atom_site_occupancy
Ca Ca1 0.33330 0.66670 0.00092 0.01900 Uiso 0.3333333
Ca Ca2 0.24525 0.99333 0.25000 0.01900 Uiso 1.0
P P 0.39811 0.36952 0.25000 0.01900 Uiso 1.0
O O1 0.32711 0.48474 0.25000 0.01900 Uiso 1.0
O O2 0.58616 0.46500 0.25000 0.01900 Uiso 1.0
O O3 0.34152 0.25583 0.07261 0.01900 Uiso 1.0
O O4 0.00000 0.00000 0.18819 0.01900 Uiso 0.5

loop_
_atom_type_symbol
_atom_type_scat_dispersion_real
_atom_type_scat_dispersion_imag
_atom_type_scat_source
Ca 0.34100 1.28600 International_Tables_for_Crystallography_Vol.C(1991)_Tables_6.1.1.4_and_6.1.1.5
P 0.28300 0.43400 International_Tables_for_Crystallography_Vol.C(1991)_Tables_6.1.1.4_and_6.1.1.5
O 0.04700 0.03200 International_Tables_for_Crystallography_Vol.C(1991)_Tables_6.1.1.4_and_6.1.1.5
